data_8106715
loop_
_publ_author_name
'Venter, Gertruida J.S.'

_publ_section_title
;
 The crystal structure of
 carbonyl-[4-(2,4-dichlorophenylamino)pent-3-en-2-onato-\k2
 N,O]-(triphenylphosphine-\kP)rhodium(I), RhC30H25Cl2NO2P
;
_journal_issue 6
_journal_name_full 'Zeitschrift f\"ur Kristallographie - New Crystal Structures'
_journal_page_first 901
_journal_page_last 903
_journal_paper_doi 10.1515/ncrs-2017-0059
_journal_volume 232
_journal_year 2017
_chemical_formula_moiety 'C30 H25 Cl2 N O2 P Rh'
_chemical_formula_sum 'C30 H25 Cl2 N O2 P Rh'
_chemical_formula_weight 636.29
_chemical_name_systematic
;
Carbonyl-[4-(2,4-dichlorophenylamino)pent-3-en-2-onato]-triphenylphosphine-
rhodium(I)
;
_space_group_IT_number 19
_space_group_name_Hall 'P 2ac 2ab'
_space_group_name_H-M_alt 'P 21 21 21'
_symmetry_cell_setting orthorhombic
_symmetry_Int_Tables_number 19
_symmetry_space_group_name_Hall 'P 2ac 2ab'
_symmetry_space_group_name_H-M 'P 21 21 21'
_atom_sites_solution_hydrogens geom
_atom_sites_solution_primary direct
_atom_sites_solution_secondary difmap
_audit_creation_date 2017-02-27T09:56:03-00:00
_audit_creation_method 'WinGX routine CIF_UPDATE'
_cell_angle_alpha 90
_cell_angle_beta 90
_cell_angle_gamma 90
_cell_formula_units_Z 4
_cell_length_a 7.6656(5)
_cell_length_b 16.6097(11)
_cell_length_c 20.9423(14)
_cell_measurement_reflns_used 1821
_cell_measurement_temperature 100(2)
_cell_measurement_theta_max 25.43
_cell_measurement_theta_min 2.45
_cell_measurement_wavelength 0.71073
_cell_volume 2666.4(3)
_computing_cell_refinement 'SAINT-Plus (Bruker, 2012)'
_computing_data_collection 'APEX2 (Bruker, 2012)'
_computing_data_reduction 'SAINT-Plus (Bruker, 2012)'
_computing_molecular_graphics '<i>DIAMOND</i> (Brandenburg & Putz, 2005)'
_computing_publication_material 'WinGX publication routines (Farrugia, 2012)'
_computing_structure_refinement 'SHELXL-2013 (Sheldrick, 2015)'
_computing_structure_solution 'SIR2014 (Burla <i>et al.</i>, 2015)'
_diffrn_ambient_temperature 100(2)
_diffrn_measured_fraction_theta_full 0.989
_diffrn_measured_fraction_theta_max 0.989
_diffrn_measurement_device_type 'CCD area detector'
_diffrn_measurement_method 'phi and omega scans'
_diffrn_radiation_monochromator graphite
_diffrn_radiation_probe x-ray
_diffrn_radiation_source 'fine-focus sealed tube'
_diffrn_radiation_type MoK\a
_diffrn_radiation_wavelength 0.71073
_diffrn_reflns_av_R_equivalents 0.0515
_diffrn_reflns_av_unetI/netI 0.1047
_diffrn_reflns_limit_h_max 10
_diffrn_reflns_limit_h_min -6
_diffrn_reflns_limit_k_max 14
_diffrn_reflns_limit_k_min -22
_diffrn_reflns_limit_l_max 22
_diffrn_reflns_limit_l_min -27
_diffrn_reflns_number 9906
_diffrn_reflns_theta_full 28.29
_diffrn_reflns_theta_max 28.29
_diffrn_reflns_theta_min 1.94
_exptl_absorpt_coefficient_mu 0.93
_exptl_absorpt_correction_T_max 0.9297
_exptl_absorpt_correction_T_min 0.8217
_exptl_absorpt_correction_type multi-scan
_exptl_absorpt_process_details
;
SADABS (Bruker, 2012)
;
_exptl_crystal_colour colourless
_exptl_crystal_density_diffrn 1.585
_exptl_crystal_density_method 'not measured'
_exptl_crystal_description cuboid
_exptl_crystal_F_000 1288
_exptl_crystal_size_max 0.224
_exptl_crystal_size_mid 0.146
_exptl_crystal_size_min 0.078
_refine_diff_density_max 2.978
_refine_diff_density_min -1.179
_refine_diff_density_rms 0.148
_refine_ls_abs_structure_details 'Flack H D (1983), Acta Cryst. A39, 876-881'
_refine_ls_abs_structure_Flack -0.05(6)
_refine_ls_extinction_method none
_refine_ls_goodness_of_fit_ref 1.055
_refine_ls_hydrogen_treatment constr
_refine_ls_matrix_type full
_refine_ls_number_constraints 0
_refine_ls_number_parameters 330
_refine_ls_number_reflns 6127
_refine_ls_number_restraints 0
_refine_ls_restrained_S_all 1.055
_refine_ls_R_factor_all 0.0828
_refine_ls_R_factor_gt 0.065
_refine_ls_shift/su_max 0.005
_refine_ls_shift/su_mean 0
_refine_ls_structure_factor_coef Fsqd
_refine_ls_weighting_details 'calc w=1/[\s^2^(Fo^2^)+(0.0593P)^2^+5.3163P] where P=(Fo^2^+2Fc^2^)/3'
_refine_ls_weighting_scheme calc
_refine_ls_wR_factor_gt 0.142
_refine_ls_wR_factor_ref 0.1632
_reflns_number_gt 4921
_reflns_number_total 6127
_reflns_threshold_expression >2\s(I)
_cod_data_source_file suppl_ncrs-2017-0059_suppl.cif
_cod_data_source_block 8rtv1_0m
_cod_depositor_comments
;
The following automatic conversions were performed:

data item '_symmetry_cell_setting' value 'Orthorhombic' was changed
to 'orthorhombic' in accordance with the built-in table derived from
the CIF Core dictionary named 'cif_core.dic' version 2.4.5 last
updated on 2014-11-21.

Automatic conversion script
Id: cif_fix_values 8738 2021-04-28 16:35:53Z antanas 
;
_cod_original_sg_symbol_H-M 'P2(1)2(1)2(1) '
_cod_database_code 8106715

loop_
_symmetry_equiv_pos_as_xyz
'x, y, z'
'-x+1/2, -y, z+1/2'
'x+1/2, -y+1/2, -z'
'-x, y+1/2, -z+1/2'

loop_
_atom_site_label
_atom_site_type_symbol
_atom_site_fract_x
_atom_site_fract_y
_atom_site_fract_z
_atom_site_U_iso_or_equiv
_atom_site_adp_type
_atom_site_occupancy
_atom_site_symmetry_multiplicity
_atom_site_calc_flag
_atom_site_refinement_flags
_atom_site_disorder_assembly
_atom_site_disorder_group
Rh1 Rh 0.86210(7) 0.18073(3) 0.28939(2) 0.01997(14) Uani 1 1 d . . .
N11 N 0.7378(8) 0.2079(4) 0.3749(3) 0.0215(13) Uani 1 1 d . . .
O12 O 1.0336(7) 0.2713(3) 0.3076(2) 0.0290(13) Uani 1 1 d . . .
O14 O 0.6362(8) 0.0407(3) 0.2629(2) 0.0284(11) Uani 1 1 d . . .
P13 P 1.0094(2) 0.15912(11) 0.19709(8) 0.0199(4) Uani 1 1 d . . .
Cl12 Cl 0.8431(3) 0.07631(14) 0.46271(12) 0.0446(6) Uani 1 1 d . . .
Cl14 Cl 0.1983(4) -0.03765(17) 0.43525(14) 0.0603(8) Uani 1 1 d . . .
C1 C 0.6752(11) 0.2786(5) 0.4747(4) 0.0316(18) Uani 1 1 d . . .
H1A H 0.5511 0.2776 0.4635 0.047 Uiso 1 1 calc R . .
H1B H 0.7044 0.3308 0.4936 0.047 Uiso 1 1 calc R . .
H1C H 0.7 0.2356 0.5054 0.047 Uiso 1 1 calc R . .
C2 C 0.7824(10) 0.2659(5) 0.4157(3) 0.0259(16) Uani 1 1 d . . .
C3 C 0.9233(9) 0.3188(5) 0.4052(3) 0.0226(14) Uani 1 1 d . . .
H3 H 0.9411 0.3587 0.437 0.027 Uiso 1 1 calc R . .
C4 C 1.0375(9) 0.3201(5) 0.3552(3) 0.0233(14) Uani 1 1 d . . .
C5 C 1.1822(11) 0.3806(5) 0.3536(4) 0.0333(19) Uani 1 1 d . . .
H5A H 1.2948 0.3527 0.3554 0.05 Uiso 1 1 calc R . .
H5B H 1.1716 0.4169 0.3903 0.05 Uiso 1 1 calc R . .
H5C H 1.1751 0.4119 0.314 0.05 Uiso 1 1 calc R . .
C14 C 0.7209(10) 0.0951(5) 0.2721(3) 0.0226(16) Uani 1 1 d . . .
C111 C 0.6021(10) 0.1525(5) 0.3937(4) 0.0306(13) Uani 1 1 d . . .
C112 C 0.6404(11) 0.0879(5) 0.4315(3) 0.0291(16) Uani 1 1 d . . .
C113 C 0.5154(13) 0.0288(5) 0.4454(4) 0.038(2) Uani 1 1 d . . .
H113 H 0.5434 -0.0166 0.471 0.046 Uiso 1 1 calc R . .
C114 C 0.3462(13) 0.0393(6) 0.4197(4) 0.041(2) Uani 1 1 d . . .
C115 C 0.3043(11) 0.1034(5) 0.3835(4) 0.036(2) Uani 1 1 d . . .
H115 H 0.1891 0.1088 0.3673 0.043 Uiso 1 1 calc R . .
C116 C 0.4319(10) 0.1630(5) 0.3693(4) 0.0306(13) Uani 1 1 d . . .
H116 H 0.4032 0.2087 0.3441 0.037 Uiso 1 1 calc R . .
C311 C 1.1696(10) 0.2372(4) 0.1843(3) 0.0237(16) Uani 1 1 d . . .
C312 C 1.1152(9) 0.3145(5) 0.1688(3) 0.0249(15) Uani 1 1 d . . .
H312 H 0.9944 0.3241 0.1623 0.03 Uiso 1 1 calc R . .
C313 C 1.2307(10) 0.3778(5) 0.1623(4) 0.0272(17) Uani 1 1 d . . .
H313 H 1.1894 0.4298 0.1509 0.033 Uiso 1 1 calc R . .
C314 C 1.4076(10) 0.3651(5) 0.1725(3) 0.0253(17) Uani 1 1 d . . .
H314 H 1.4879 0.4083 0.1684 0.03 Uiso 1 1 calc R . .
C315 C 1.4661(10) 0.2888(5) 0.1888(4) 0.0286(17) Uani 1 1 d . . .
H315 H 1.5867 0.2798 0.1964 0.034 Uiso 1 1 calc R . .
C316 C 1.3484(10) 0.2252(4) 0.1939(3) 0.0259(16) Uani 1 1 d . . .
H316 H 1.3902 0.1729 0.2041 0.031 Uiso 1 1 calc R . .
C321 C 1.1351(10) 0.0655(4) 0.1931(3) 0.0203(14) Uani 1 1 d . . .
C322 C 1.1317(10) 0.0130(5) 0.2454(4) 0.0281(16) Uani 1 1 d . . .
H322 H 1.0644 0.0258 0.2821 0.034 Uiso 1 1 calc R . .
C323 C 1.2276(10) -0.0583(5) 0.2433(4) 0.034(2) Uani 1 1 d . . .
H323 H 1.2237 -0.0946 0.2783 0.041 Uiso 1 1 calc R . .
C324 C 1.3266(10) -0.0760(5) 0.1914(4) 0.0296(18) Uani 1 1 d . . .
H324 H 1.3935 -0.1241 0.1908 0.036 Uiso 1 1 calc R . .
C325 C 1.3307(11) -0.0249(5) 0.1398(4) 0.0307(18) Uani 1 1 d . . .
H325 H 1.4017 -0.0374 0.104 0.037 Uiso 1 1 calc R . .
C326 C 1.2314(10) 0.0449(4) 0.1399(4) 0.0237(16) Uani 1 1 d . . .
H326 H 1.2298 0.0787 0.1033 0.028 Uiso 1 1 calc R . .
C331 C 0.8886(9) 0.1600(4) 0.1207(3) 0.0212(15) Uani 1 1 d . . .
C332 C 0.7241(10) 0.1266(5) 0.1168(4) 0.0262(17) Uani 1 1 d . . .
H332 H 0.6693 0.1069 0.1543 0.031 Uiso 1 1 calc R . .
C333 C 0.6376(11) 0.1213(5) 0.0588(4) 0.0326(18) Uani 1 1 d . . .
H333 H 0.525 0.0976 0.0571 0.039 Uiso 1 1 calc R . .
C334 C 0.7131(10) 0.1502(5) 0.0038(4) 0.0273(17) Uani 1 1 d . . .
H334 H 0.6518 0.1475 -0.0356 0.033 Uiso 1 1 calc R . .
C335 C 0.8783(11) 0.1831(5) 0.0061(3) 0.0351(18) Uani 1 1 d . . .
H335 H 0.9311 0.2034 -0.0316 0.042 Uiso 1 1 calc R . .
C336 C 0.9688(11) 0.1865(6) 0.0650(3) 0.0312(18) Uani 1 1 d . . .
H336 H 1.0846 0.2068 0.0664 0.037 Uiso 1 1 calc R . .

loop_
_atom_site_aniso_label
_atom_site_aniso_U_11
_atom_site_aniso_U_22
_atom_site_aniso_U_33
_atom_site_aniso_U_23
_atom_site_aniso_U_13
_atom_site_aniso_U_12
Rh1 0.0202(2) 0.0257(3) 0.0140(2) -0.0028(2) 0.0021(2) -0.0037(2)
N11 0.024(3) 0.021(3) 0.019(3) -0.004(2) 0.007(3) -0.002(2)
O12 0.034(3) 0.036(3) 0.016(3) -0.006(2) 0.007(2) -0.014(3)
O14 0.035(3) 0.023(3) 0.027(3) -0.001(2) 0.003(3) -0.015(3)
P13 0.0183(8) 0.0256(9) 0.0159(9) -0.0020(7) 0.0008(7) -0.0027(7)
Cl12 0.0361(11) 0.0447(12) 0.0528(13) 0.0159(10) -0.0090(12) 0.0028(11)
Cl14 0.0541(16) 0.0564(16) 0.0702(18) -0.0117(14) 0.0235(14) -0.0301(13)
C1 0.038(5) 0.034(4) 0.023(4) -0.007(3) 0.002(3) -0.002(4)
C2 0.030(4) 0.031(4) 0.016(3) -0.007(3) -0.001(3) 0.001(3)
C3 0.029(3) 0.025(3) 0.014(3) -0.001(3) -0.004(3) -0.002(3)
C4 0.024(3) 0.030(4) 0.016(3) 0.001(3) -0.006(3) -0.007(3)
C5 0.042(5) 0.033(4) 0.025(4) -0.006(3) 0.002(4) -0.011(4)
C14 0.023(3) 0.027(4) 0.018(4) 0.003(3) 0.002(3) 0.010(3)
C111 0.030(3) 0.035(3) 0.027(3) -0.016(2) 0.015(2) -0.009(2)
C112 0.025(4) 0.037(4) 0.025(4) -0.004(3) 0.003(4) -0.008(4)
C113 0.062(6) 0.023(4) 0.029(4) -0.008(3) 0.028(4) -0.005(4)
C114 0.033(5) 0.043(5) 0.046(5) -0.021(4) 0.023(5) -0.009(4)
C115 0.028(4) 0.035(5) 0.045(5) -0.017(4) 0.014(4) -0.001(4)
C116 0.030(3) 0.035(3) 0.027(3) -0.016(2) 0.015(2) -0.009(2)
C311 0.029(4) 0.027(4) 0.016(3) -0.004(3) 0.000(3) 0.002(3)
C312 0.023(3) 0.035(4) 0.017(3) 0.001(3) 0.003(3) -0.001(4)
C313 0.033(4) 0.023(4) 0.025(4) -0.001(3) -0.001(4) -0.009(3)
C314 0.026(4) 0.030(4) 0.019(4) -0.001(3) 0.003(3) -0.011(3)
C315 0.023(4) 0.033(4) 0.030(4) -0.005(3) -0.002(3) -0.003(3)
C316 0.025(3) 0.021(3) 0.032(4) -0.003(3) 0.011(3) -0.003(3)
C321 0.018(3) 0.020(3) 0.023(3) -0.001(3) -0.002(3) -0.002(3)
C322 0.018(3) 0.036(4) 0.030(4) 0.007(3) 0.001(4) -0.002(4)
C323 0.026(4) 0.046(5) 0.031(4) 0.018(4) -0.002(4) 0.011(4)
C324 0.024(4) 0.025(4) 0.040(5) 0.007(3) 0.000(3) 0.002(3)
C325 0.032(5) 0.031(4) 0.029(4) -0.005(3) 0.007(4) 0.000(3)
C326 0.026(4) 0.020(4) 0.025(4) -0.001(3) 0.001(3) -0.004(3)
C331 0.018(3) 0.027(4) 0.019(3) 0.006(3) -0.008(3) 0.000(3)
C332 0.028(4) 0.036(4) 0.015(3) -0.002(3) 0.003(3) -0.005(3)
C333 0.021(3) 0.043(5) 0.033(4) 0.001(3) -0.007(4) -0.004(4)
C334 0.032(4) 0.028(4) 0.022(4) -0.001(3) -0.006(3) 0.002(3)
C335 0.045(5) 0.040(4) 0.020(3) 0.003(3) 0.001(4) -0.010(5)
C336 0.039(4) 0.041(5) 0.014(3) 0.000(3) 0.003(3) -0.008(4)

loop_
_atom_type_symbol
_atom_type_description
_atom_type_scat_dispersion_real
_atom_type_scat_dispersion_imag
_atom_type_scat_source
C C 0.0033 0.0016 'International Tables Vol C Tables 4.2.6.8 and 6.1.1.4'
H H 0 0 'International Tables Vol C Tables 4.2.6.8 and 6.1.1.4'
N N 0.0061 0.0033 'International Tables Vol C Tables 4.2.6.8 and 6.1.1.4'
O O 0.0106 0.006 'International Tables Vol C Tables 4.2.6.8 and 6.1.1.4'
P P 0.1023 0.0942 'International Tables Vol C Tables 4.2.6.8 and 6.1.1.4'
Cl Cl 0.1484 0.1585 'International Tables Vol C Tables 4.2.6.8 and 6.1.1.4'
Rh Rh -1.1178 0.9187 'International Tables Vol C Tables 4.2.6.8 and 6.1.1.4'

loop_
_geom_angle_atom_site_label_1
_geom_angle_atom_site_label_2
_geom_angle_atom_site_label_3
_geom_angle
_geom_angle_site_symmetry_1
_geom_angle_site_symmetry_3
C14 Rh1 O12 176.1(3) . .
C14 Rh1 N11 93.9(3) . .
O12 Rh1 N11 88.5(2) . .
C14 Rh1 P13 90.2(2) . .
O12 Rh1 P13 87.40(15) . .
N11 Rh1 P13 175.89(17) . .
C2 N11 C111 118.1(6) . .
C2 N11 Rh1 126.3(5) . .
C111 N11 Rh1 115.2(4) . .
C4 O12 Rh1 128.8(5) . .
C311 P13 C321 104.2(3) . .
C311 P13 C331 102.0(3) . .
C321 P13 C331 103.3(3) . .
C311 P13 Rh1 110.5(2) . .
C321 P13 Rh1 115.8(2) . .
C331 P13 Rh1 119.1(2) . .
C2 C1 H1A 109.5 . .
C2 C1 H1B 109.5 . .
H1A C1 H1B 109.5 . .
C2 C1 H1C 109.5 . .
H1A C1 H1C 109.5 . .
H1B C1 H1C 109.5 . .
N11 C2 C3 123.1(7) . .
N11 C2 C1 119.3(7) . .
C3 C2 C1 117.5(7) . .
C4 C3 C2 128.4(7) . .
C4 C3 H3 115.8 . .
C2 C3 H3 115.8 . .
O12 C4 C3 124.8(7) . .
O12 C4 C5 115.1(6) . .
C3 C4 C5 120.1(7) . .
C4 C5 H5A 109.5 . .
C4 C5 H5B 109.5 . .
H5A C5 H5B 109.5 . .
C4 C5 H5C 109.5 . .
H5A C5 H5C 109.5 . .
H5B C5 H5C 109.5 . .
O14 C14 Rh1 177.8(7) . .
C112 C111 C116 120.3(8) . .
C112 C111 N11 120.3(7) . .
C116 C111 N11 119.3(7) . .
C111 C112 C113 121.6(8) . .
C111 C112 Cl12 120.6(6) . .
C113 C112 Cl12 117.8(7) . .
C112 C113 C114 117.4(8) . .
C112 C113 H113 121.3 . .
C114 C113 H113 121.3 . .
C115 C114 C113 122.0(8) . .
C115 C114 Cl14 122.1(8) . .
C113 C114 Cl14 115.8(8) . .
C114 C115 C116 120.3(9) . .
C114 C115 H115 119.9 . .
C116 C115 H115 119.9 . .
C111 C116 C115 118.3(8) . .
C111 C116 H116 120.9 . .
C115 C116 H116 120.9 . .
C312 C311 C316 117.3(7) . .
C312 C311 P13 119.7(6) . .
C316 C311 P13 122.9(6) . .
C313 C312 C311 122.3(7) . .
C313 C312 H312 118.8 . .
C311 C312 H312 118.8 . .
C312 C313 C314 119.7(7) . .
C312 C313 H313 120.2 . .
C314 C313 H313 120.2 . .
C315 C314 C313 119.5(7) . .
C315 C314 H314 120.2 . .
C313 C314 H314 120.2 . .
C314 C315 C316 120.1(7) . .
C314 C315 H315 119.9 . .
C316 C315 H315 119.9 . .
C315 C316 C311 121.0(7) . .
C315 C316 H316 119.5 . .
C311 C316 H316 119.5 . .
C326 C321 C322 119.1(7) . .
C326 C321 P13 122.0(5) . .
C322 C321 P13 118.9(6) . .
C323 C322 C321 119.6(7) . .
C323 C322 H322 120.2 . .
C321 C322 H322 120.2 . .
C324 C323 C322 120.4(7) . .
C324 C323 H323 119.8 . .
C322 C323 H323 119.8 . .
C323 C324 C325 120.5(7) . .
C323 C324 H324 119.7 . .
C325 C324 H324 119.7 . .
C324 C325 C326 120.1(7) . .
C324 C325 H325 119.9 . .
C326 C325 H325 119.9 . .
C321 C326 C325 120.2(7) . .
C321 C326 H326 119.9 . .
C325 C326 H326 119.9 . .
C332 C331 C336 118.7(7) . .
C332 C331 P13 120.5(5) . .
C336 C331 P13 120.5(5) . .
C331 C332 C333 121.0(7) . .
C331 C332 H332 119.5 . .
C333 C332 H332 119.5 . .
C334 C333 C332 120.7(8) . .
C334 C333 H333 119.6 . .
C332 C333 H333 119.6 . .
C333 C334 C335 119.6(7) . .
C333 C334 H334 120.2 . .
C335 C334 H334 120.2 . .
C334 C335 C336 119.7(7) . .
C334 C335 H335 120.1 . .
C336 C335 H335 120.1 . .
C331 C336 C335 120.1(7) . .
C331 C336 H336 119.9 . .
C335 C336 H336 119.9 . .

loop_
_geom_bond_atom_site_label_1
_geom_bond_atom_site_label_2
_geom_bond_distance
_geom_bond_site_symmetry_2
Rh1 C14 1.824(8) .
Rh1 O12 2.033(5) .
Rh1 N11 2.079(6) .
Rh1 P13 2.2674(18) .
N11 C2 1.333(9) .
N11 C111 1.443(9) .
O12 C4 1.285(8) .
O14 C14 1.128(9) .
P13 C311 1.805(8) .
P13 C321 1.830(7) .
P13 C331 1.848(7) .
Cl12 C112 1.697(9) .
Cl14 C114 1.739(9) .
C1 C2 1.497(10) .
C1 H1A 0.98 .
C1 H1B 0.98 .
C1 H1C 0.98 .
C2 C3 1.409(10) .
C3 C4 1.365(9) .
C3 H3 0.95 .
C4 C5 1.498(10) .
C5 H5A 0.98 .
C5 H5B 0.98 .
C5 H5C 0.98 .
C111 C112 1.366(11) .
C111 C116 1.412(11) .
C112 C113 1.402(11) .
C113 C114 1.415(14) .
C113 H113 0.95 .
C114 C115 1.347(13) .
C115 C116 1.423(11) .
C115 H115 0.95 .
C116 H116 0.95 .
C311 C312 1.388(10) .
C311 C316 1.400(11) .
C312 C313 1.382(10) .
C312 H312 0.95 .
C313 C314 1.388(11) .
C313 H313 0.95 .
C314 C315 1.387(11) .
C314 H314 0.95 .
C315 C316 1.393(10) .
C315 H315 0.95 .
C316 H316 0.95 .
C321 C326 1.378(10) .
C321 C322 1.402(9) .
C322 C323 1.394(11) .
C322 H322 0.95 .
C323 C324 1.357(11) .
C323 H323 0.95 .
C324 C325 1.374(11) .
C324 H324 0.95 .
C325 C326 1.388(10) .
C325 H325 0.95 .
C326 H326 0.95 .
C331 C332 1.380(10) .
C331 C336 1.390(10) .
C332 C333 1.385(10) .
C332 H332 0.95 .
C333 C334 1.376(11) .
C333 H333 0.95 .
C334 C335 1.380(11) .
C334 H334 0.95 .
C335 C336 1.416(10) .
C335 H335 0.95 .
C336 H336 0.95 .

loop_
_geom_torsion_atom_site_label_1
_geom_torsion_atom_site_label_2
_geom_torsion_atom_site_label_3
_geom_torsion_atom_site_label_4
_geom_torsion
_geom_torsion_site_symmetry_1
_geom_torsion_site_symmetry_2
_geom_torsion_site_symmetry_3
_geom_torsion_site_symmetry_4
C14 Rh1 N11 C2 177.3(6) . . . .
O12 Rh1 N11 C2 0.3(6) . . . .
C14 Rh1 N11 C111 4.0(6) . . . .
O12 Rh1 N11 C111 -173.0(5) . . . .
N11 Rh1 O12 C4 -1.4(7) . . . .
P13 Rh1 O12 C4 178.0(7) . . . .
C14 Rh1 P13 C311 175.4(3) . . . .
O12 Rh1 P13 C311 -7.6(3) . . . .
C14 Rh1 P13 C321 -66.4(3) . . . .
O12 Rh1 P13 C321 110.6(3) . . . .
C14 Rh1 P13 C331 57.9(3) . . . .
O12 Rh1 P13 C331 -125.1(3) . . . .
C111 N11 C2 C3 174.1(7) . . . .
Rh1 N11 C2 C3 0.9(11) . . . .
C111 N11 C2 C1 -8.4(11) . . . .
Rh1 N11 C2 C1 178.5(5) . . . .
N11 C2 C3 C4 -1.6(13) . . . .
C1 C2 C3 C4 -179.2(8) . . . .
Rh1 O12 C4 C3 1.4(11) . . . .
Rh1 O12 C4 C5 -179.6(5) . . . .
C2 C3 C4 O12 0.4(13) . . . .
C2 C3 C4 C5 -178.6(8) . . . .
C2 N11 C111 C112 -82.8(9) . . . .
Rh1 N11 C111 C112 91.1(7) . . . .
C2 N11 C111 C116 101.2(8) . . . .
Rh1 N11 C111 C116 -84.9(7) . . . .
C116 C111 C112 C113 2.3(11) . . . .
N11 C111 C112 C113 -173.7(7) . . . .
C116 C111 C112 Cl12 -178.2(6) . . . .
N11 C111 C112 Cl12 5.8(10) . . . .
C111 C112 C113 C114 -1.2(11) . . . .
Cl12 C112 C113 C114 179.3(6) . . . .
C112 C113 C114 C115 -0.2(12) . . . .
C112 C113 C114 Cl14 177.2(6) . . . .
C113 C114 C115 C116 0.4(12) . . . .
Cl14 C114 C115 C116 -176.8(6) . . . .
C112 C111 C116 C115 -2.0(11) . . . .
N11 C111 C116 C115 174.1(6) . . . .
C114 C115 C116 C111 0.6(11) . . . .
C321 P13 C311 C312 164.2(6) . . . .
C331 P13 C311 C312 57.0(6) . . . .
Rh1 P13 C311 C312 -70.7(6) . . . .
C321 P13 C311 C316 -20.5(7) . . . .
C331 P13 C311 C316 -127.8(6) . . . .
Rh1 P13 C311 C316 104.6(6) . . . .
C316 C311 C312 C313 0.4(11) . . . .
P13 C311 C312 C313 175.9(6) . . . .
C311 C312 C313 C314 -1.0(12) . . . .
C312 C313 C314 C315 0.3(12) . . . .
C313 C314 C315 C316 0.9(12) . . . .
C314 C315 C316 C311 -1.5(12) . . . .
C312 C311 C316 C315 0.8(11) . . . .
P13 C311 C316 C315 -174.5(6) . . . .
C311 P13 C321 C326 -58.1(7) . . . .
C331 P13 C321 C326 48.2(7) . . . .
Rh1 P13 C321 C326 -179.7(5) . . . .
C311 P13 C321 C322 122.6(6) . . . .
C331 P13 C321 C322 -131.2(6) . . . .
Rh1 P13 C321 C322 1.0(7) . . . .
C326 C321 C322 C323 1.0(11) . . . .
P13 C321 C322 C323 -179.6(6) . . . .
C321 C322 C323 C324 1.3(12) . . . .
C322 C323 C324 C325 -1.4(13) . . . .
C323 C324 C325 C326 -0.9(13) . . . .
C322 C321 C326 C325 -3.3(11) . . . .
P13 C321 C326 C325 177.3(6) . . . .
C324 C325 C326 C321 3.3(12) . . . .
C311 P13 C331 C332 -160.7(6) . . . .
C321 P13 C331 C332 91.4(7) . . . .
Rh1 P13 C331 C332 -38.8(7) . . . .
C311 P13 C331 C336 26.1(7) . . . .
C321 P13 C331 C336 -81.8(7) . . . .
Rh1 P13 C331 C336 148.1(6) . . . .
C336 C331 C332 C333 -1.8(12) . . . .
P13 C331 C332 C333 -175.0(6) . . . .
C331 C332 C333 C334 -0.7(13) . . . .
C332 C333 C334 C335 1.5(13) . . . .
C333 C334 C335 C336 0.3(13) . . . .
C332 C331 C336 C335 3.5(12) . . . .
P13 C331 C336 C335 176.8(7) . . . .
C334 C335 C336 C331 -2.8(13) . . . .
